data_7158686
loop_
_publ_author_name
'Ji, Kai-Long'
'Liu, Wei'
'Yin, Wei-Hang'
'Li, Jing-Ya'
'Yue, Jian-Min'

_publ_section_title
;
 Quinoline alkaloids with anti-inflammatory activity from <i>Zanthoxylum
 avicennae</i>.
;
_journal_issue 20
_journal_name_full 'Organic &amp; biomolecular chemistry'
_journal_page_first 4176
_journal_page_last 4182
_journal_paper_doi 10.1039/d2ob00711h
_journal_volume 20
_journal_year 2022
_chemical_absolute_configuration rmad
_chemical_formula_moiety 'C15 H15 N O4, H2 O'
_chemical_formula_sum 'C15 H17 N O5'
_chemical_formula_weight 291.29
_chemical_name_systematic '(-)-avicenine A'
_space_group_crystal_system monoclinic
_space_group_IT_number 4
_space_group_name_Hall 'P 2yb'
_space_group_name_H-M_alt 'P 1 21 1'
_atom_sites_solution_hydrogens mixed
_atom_sites_solution_primary dual
_audit_creation_date 2019-05-28
_audit_creation_method
;
Olex2 1.2
(compiled 2018.05.29 svn.r3508 for OlexSys, GUI svn.r5506)
;
_audit_update_record
;
2022-03-19 deposited with the CCDC.	2022-05-04 downloaded from the CCDC.
;
_cell_angle_alpha 90
_cell_angle_beta 98.737(2)
_cell_angle_gamma 90
_cell_formula_units_Z 2
_cell_length_a 9.7252(4)
_cell_length_b 7.2357(3)
_cell_length_c 10.0005(4)
_cell_measurement_reflns_used 7908
_cell_measurement_temperature 170(2)
_cell_measurement_theta_max 54.968
_cell_measurement_theta_min 5.997
_cell_volume 695.56(5)
_computing_cell_refinement 'SAINT v8.37A (Bruker, 2015)'
_computing_data_reduction 'SAINT v8.37A (Bruker, 2015)'
_computing_molecular_graphics 'Olex2 (Dolomanov et al., 2009)'
_computing_publication_material 'Olex2 (Dolomanov et al., 2009)'
_computing_structure_refinement 'ShelXL (Sheldrick, 2015)'
_computing_structure_solution 'ShelXT (Sheldrick, 2015)'
_diffrn_ambient_temperature 170.04
_diffrn_measured_fraction_theta_full 0.990
_diffrn_measured_fraction_theta_max 0.985
_diffrn_measurement_device_type 'Bruker D8 Venture'
_diffrn_measurement_method '\f and \w scans'
_diffrn_radiation_type GaK\a
_diffrn_radiation_wavelength 1.34139
_diffrn_reflns_av_R_equivalents 0.0640
_diffrn_reflns_av_unetI/netI 0.0678
_diffrn_reflns_Laue_measured_fraction_full 0.990
_diffrn_reflns_Laue_measured_fraction_max 0.985
_diffrn_reflns_limit_h_max 11
_diffrn_reflns_limit_h_min -11
_diffrn_reflns_limit_k_max 8
_diffrn_reflns_limit_k_min -8
_diffrn_reflns_limit_l_max 12
_diffrn_reflns_limit_l_min -12
_diffrn_reflns_number 9299
_diffrn_reflns_point_group_measured_fraction_full 0.980
_diffrn_reflns_point_group_measured_fraction_max 0.972
_diffrn_reflns_theta_full 53.594
_diffrn_reflns_theta_max 55.068
_diffrn_reflns_theta_min 5.996
_diffrn_standards_number 0
_exptl_absorpt_coefficient_mu 0.563
_exptl_absorpt_correction_T_max 0.7508
_exptl_absorpt_correction_T_min 0.5615
_exptl_absorpt_correction_type multi-scan
_exptl_absorpt_process_details
'SADABS-2016/2 (Bruker,2016/2) was used for absorption correction. wR2(int) was 0.1312 before and 0.0766 after correction. The Ratio of minimum to maximum transmission is 0.7479. The \l/2 correction factor is Not present.'
_exptl_crystal_colour colourless
_exptl_crystal_density_diffrn 1.391
_exptl_crystal_description block
_exptl_crystal_F_000 308
_exptl_crystal_size_max 0.12
_exptl_crystal_size_mid 0.08
_exptl_crystal_size_min 0.06
_refine_diff_density_max 0.159
_refine_diff_density_min -0.178
_refine_diff_density_rms 0.035
_refine_ls_abs_structure_details
;
 Flack x determined using 935 quotients [(I+)-(I-)]/[(I+)+(I-)]
 (Parsons, Flack and Wagner, Acta Cryst. B69 (2013) 249-259).
;
_refine_ls_abs_structure_Flack 0.11(16)
_refine_ls_extinction_method none
_refine_ls_goodness_of_fit_ref 1.051
_refine_ls_hydrogen_treatment mixed
_refine_ls_matrix_type full
_refine_ls_number_parameters 201
_refine_ls_number_reflns 2585
_refine_ls_number_restraints 1
_refine_ls_restrained_S_all 1.051
_refine_ls_R_factor_all 0.0401
_refine_ls_R_factor_gt 0.0351
_refine_ls_shift/su_max 0.000
_refine_ls_shift/su_mean 0.000
_refine_ls_structure_factor_coef Fsqd
_refine_ls_weighting_details 'w=1/[\s^2^(Fo^2^)+(0.0258P)^2^] where P=(Fo^2^+2Fc^2^)/3'
_refine_ls_weighting_scheme calc
_refine_ls_wR_factor_gt 0.0812
_refine_ls_wR_factor_ref 0.0869
_reflns_Friedel_coverage 0.820
_reflns_Friedel_fraction_full 0.969
_reflns_Friedel_fraction_max 0.957
_reflns_number_gt 2342
_reflns_number_total 2585
_reflns_threshold_expression 'I > 2\s(I)'
_cod_data_source_file d2ob00711h2.cif
_cod_data_source_block mj19352_0m
_cod_depositor_comments 'Adding full bibliography for 7158685--7158687.cif.'
_cod_database_code 7158686
_shelx_shelxl_version_number 2016/6
_shelx_space_group_comment
;
The symmetry employed for this shelxl refinement is uniquely defined
by the following loop, which should always be used as a source of
symmetry information in preference to the above space-group names.
They are only intended as comments.
;
_shelx_estimated_absorpt_t_max 0.967
_shelx_estimated_absorpt_t_min 0.936
_olex2_refinement_description
;
1. Fixed Uiso
 At 1.2 times of:
  All C(H) groups, All C(H,H) groups
 At 1.5 times of:
  All C(H,H,H) groups, All O(H) groups
2.a Ternary CH refined with riding coordinates:
 C2(H2), C3(H3)
2.b Secondary CH2 refined with riding coordinates:
 C2'(H2'A,H2'B)
2.c Aromatic/amide H refined with riding coordinates:
 C5(H5), C6(H6), C7(H7), C8(H8)
2.d Idealised Me refined as rotating group:
 C10(H10A,H10B,H10C), C3'(H3'A,H3'B,H3'C)
2.e Idealised tetrahedral OH refined as rotating group:
 O4(H4)
;
_olex2_submission_special_instructions 'No special instructions were received'

loop_
_space_group_symop_operation_xyz
'x, y, z'
'-x, y+1/2, -z'

loop_
_atom_site_label
_atom_site_type_symbol
_atom_site_fract_x
_atom_site_fract_y
_atom_site_fract_z
_atom_site_U_iso_or_equiv
_atom_site_adp_type
_atom_site_occupancy
_atom_site_site_symmetry_order
_atom_site_calc_flag
_atom_site_refinement_flags_posn
_atom_site_refinement_flags_adp
_atom_site_refinement_flags_occupancy
_atom_site_disorder_assembly
_atom_site_disorder_group
O1 O 0.48894(16) 0.4407(3) 0.86525(16) 0.0321(5) Uani 1 1 d . . . . .
O2 O 0.70274(17) 0.2634(3) 0.68724(17) 0.0302(4) Uani 1 1 d . . . . .
O3 O 0.43778(17) 0.3660(3) 0.38876(16) 0.0298(4) Uani 1 1 d . . . . .
O4 O 0.86836(16) 0.4561(3) 0.90632(18) 0.0310(4) Uani 1 1 d . . . . .
H4 H 0.867757 0.562880 0.939257 0.047 Uiso 1 1 calc GR . . . .
N9 N 0.2723(2) 0.3744(3) 0.7526(2) 0.0296(5) Uani 1 1 d . . . . .
C2 C 0.6254(2) 0.4891(4) 0.8337(2) 0.0258(6) Uani 1 1 d . . . . .
H2 H 0.645894 0.623544 0.848763 0.031 Uiso 1 1 calc R . . . .
C3 C 0.6257(2) 0.4335(4) 0.6853(2) 0.0242(6) Uani 1 1 d . . . . .
H3 H 0.667374 0.532323 0.634135 0.029 Uiso 1 1 calc R . . . .
C4 C 0.3943(2) 0.3785(4) 0.5105(2) 0.0239(5) Uani 1 1 d . . . . .
C5 C 0.1582(3) 0.3185(4) 0.3812(3) 0.0300(6) Uani 1 1 d . . . . .
H5 H 0.194216 0.323228 0.298108 0.036 Uiso 1 1 calc R . . . .
C6 C 0.0205(3) 0.2826(4) 0.3808(3) 0.0379(7) Uani 1 1 d . . . . .
H6 H -0.038957 0.261875 0.297633 0.046 Uiso 1 1 calc R . . . .
C7 C -0.0337(3) 0.2763(4) 0.5031(3) 0.0371(7) Uani 1 1 d . . . . .
H7 H -0.129539 0.249527 0.501941 0.045 Uiso 1 1 calc R . . . .
C8 C 0.0489(3) 0.3078(4) 0.6229(3) 0.0333(6) Uani 1 1 d . . . . .
H8 H 0.009980 0.305252 0.704462 0.040 Uiso 1 1 calc R . . . .
C10 C 0.5827(3) 0.3877(4) 0.3800(3) 0.0337(6) Uani 1 1 d . . . . .
H10A H 0.598922 0.358550 0.287969 0.051 Uiso 1 1 calc GR . . . .
H10B H 0.637479 0.303810 0.444217 0.051 Uiso 1 1 calc GR . . . .
H10C H 0.610850 0.515572 0.401844 0.051 Uiso 1 1 calc GR . . . .
C1' C 0.7380(2) 0.3678(4) 0.9130(2) 0.0277(6) Uani 1 1 d . . . . .
C2' C 0.7316(3) 0.1977(4) 0.8243(3) 0.0317(6) Uani 1 1 d . . . . .
H2'A H 0.821265 0.130457 0.839788 0.038 Uiso 1 1 calc R . . . .
H2'B H 0.657029 0.113336 0.844032 0.038 Uiso 1 1 calc R . . . .
C3' C 0.7202(3) 0.3284(5) 1.0585(3) 0.0411(7) Uani 1 1 d . . . . .
H3'A H 0.790591 0.238835 1.097702 0.062 Uiso 1 1 calc GR . . . .
H3'B H 0.627215 0.277582 1.060839 0.062 Uiso 1 1 calc GR . . . .
H3'C H 0.731392 0.443318 1.110891 0.062 Uiso 1 1 calc GR . . . .
C3A C 0.4737(2) 0.4080(4) 0.6338(2) 0.0237(5) Uani 1 1 d . . . . .
C4A C 0.2477(2) 0.3486(4) 0.5044(2) 0.0260(5) Uani 1 1 d . . . . .
C8A C 0.1919(2) 0.3444(4) 0.6278(3) 0.0271(6) Uani 1 1 d . . . . .
C9A C 0.4024(2) 0.4061(4) 0.7479(2) 0.0259(6) Uani 1 1 d . . . . .
O1S O 0.8627(2) 0.8038(3) 1.0109(2) 0.0365(5) Uani 1 1 d . . . . .
H1SA H 0.942(4) 0.845(6) 1.042(4) 0.066(12) Uiso 1 1 d . . . . .
H1SB H 0.822(4) 0.829(7) 1.084(4) 0.081(13) Uiso 1 1 d . . . . .

loop_
_atom_site_aniso_label
_atom_site_aniso_U_11
_atom_site_aniso_U_22
_atom_site_aniso_U_33
_atom_site_aniso_U_23
_atom_site_aniso_U_13
_atom_site_aniso_U_12
O1 0.0172(8) 0.0533(13) 0.0267(9) -0.0065(9) 0.0061(7) -0.0043(9)
O2 0.0294(9) 0.0329(10) 0.0283(9) -0.0031(8) 0.0046(7) 0.0076(8)
O3 0.0259(9) 0.0407(11) 0.0234(9) 0.0000(8) 0.0057(7) -0.0007(9)
O4 0.0198(8) 0.0356(11) 0.0376(10) -0.0056(9) 0.0042(7) -0.0009(8)
N9 0.0195(10) 0.0383(13) 0.0322(11) -0.0023(10) 0.0074(9) -0.0018(10)
C2 0.0159(12) 0.0325(14) 0.0293(13) -0.0024(11) 0.0044(10) -0.0026(11)
C3 0.0194(11) 0.0284(14) 0.0254(12) 0.0004(11) 0.0050(9) 0.0013(11)
C4 0.0246(12) 0.0229(13) 0.0248(12) 0.0011(11) 0.0054(10) 0.0031(11)
C5 0.0276(12) 0.0317(15) 0.0294(13) -0.0005(12) 0.0005(11) 0.0047(12)
C6 0.0271(14) 0.0425(17) 0.0401(16) -0.0037(14) -0.0080(12) 0.0021(13)
C7 0.0205(13) 0.0426(17) 0.0475(17) -0.0030(14) 0.0029(12) -0.0009(13)
C8 0.0203(12) 0.0395(17) 0.0406(15) -0.0012(14) 0.0059(11) 0.0003(12)
C10 0.0280(14) 0.0446(17) 0.0313(13) -0.0046(13) 0.0137(11) -0.0082(13)
C1' 0.0192(12) 0.0349(15) 0.0289(13) 0.0019(12) 0.0034(10) -0.0029(11)
C2' 0.0306(14) 0.0308(14) 0.0321(14) 0.0007(12) 0.0001(11) 0.0021(12)
C3' 0.0410(16) 0.053(2) 0.0284(14) 0.0040(14) 0.0037(12) -0.0084(15)
C3A 0.0202(11) 0.0241(13) 0.0279(12) 0.0004(11) 0.0067(9) -0.0001(10)
C4A 0.0215(11) 0.0254(13) 0.0306(13) 0.0001(11) 0.0027(10) 0.0026(11)
C8A 0.0214(12) 0.0283(14) 0.0314(13) 0.0009(11) 0.0037(10) 0.0014(11)
C9A 0.0213(12) 0.0303(15) 0.0259(12) -0.0021(11) 0.0031(9) -0.0012(11)
O1S 0.0276(10) 0.0443(12) 0.0380(11) -0.0081(10) 0.0062(9) -0.0053(9)

loop_
_atom_type_symbol
_atom_type_description
_atom_type_scat_dispersion_real
_atom_type_scat_dispersion_imag
_atom_type_scat_source
C C 0.0148 0.0070 'International Tables Vol C Tables 4.2.6.8 and 6.1.1.4'
H H 0.0000 0.0000 'International Tables Vol C Tables 4.2.6.8 and 6.1.1.4'
N N 0.0241 0.0134 'International Tables Vol C Tables 4.2.6.8 and 6.1.1.4'
O O 0.0412 0.0250 'International Tables Vol C Tables 4.2.6.8 and 6.1.1.4'

loop_
_geom_angle_atom_site_label_1
_geom_angle_atom_site_label_2
_geom_angle_atom_site_label_3
_geom_angle
_geom_angle_site_symmetry_1
_geom_angle_site_symmetry_3
_geom_angle_publ_flag
C9A O1 C2 108.85(16) . . ?
C2' O2 C3 108.76(17) . . ?
C4 O3 C10 119.51(18) . . ?
C1' O4 H4 109.5 . . ?
C9A N9 C8A 114.60(19) . . ?
O1 C2 H2 111.7 . . ?
O1 C2 C3 106.38(17) . . ?
O1 C2 C1' 110.8(2) . . ?
C3 C2 H2 111.7 . . ?
C1' C2 H2 111.7 . . ?
C1' C2 C3 104.2(2) . . ?
O2 C3 C2 106.70(19) . . ?
O2 C3 H3 111.5 . . ?
O2 C3 C3A 112.5(2) . . ?
C2 C3 H3 111.5 . . ?
C3A C3 C2 102.55(17) . . ?
C3A C3 H3 111.5 . . ?
O3 C4 C3A 127.7(2) . . ?
O3 C4 C4A 113.4(2) . . ?
C3A C4 C4A 118.9(2) . . ?
C6 C5 H5 119.8 . . ?
C6 C5 C4A 120.4(2) . . ?
C4A C5 H5 119.8 . . ?
C5 C6 H6 119.9 . . ?
C5 C6 C7 120.2(2) . . ?
C7 C6 H6 119.9 . . ?
C6 C7 H7 119.6 . . ?
C8 C7 C6 120.9(2) . . ?
C8 C7 H7 119.6 . . ?
C7 C8 H8 119.6 . . ?
C7 C8 C8A 120.7(2) . . ?
C8A C8 H8 119.6 . . ?
O3 C10 H10A 109.5 . . ?
O3 C10 H10B 109.5 . . ?
O3 C10 H10C 109.5 . . ?
H10A C10 H10B 109.5 . . ?
H10A C10 H10C 109.5 . . ?
H10B C10 H10C 109.5 . . ?
O4 C1' C2 106.8(2) . . ?
O4 C1' C2' 107.10(19) . . ?
O4 C1' C3' 111.1(2) . . ?
C2' C1' C2 101.6(2) . . ?
C2' C1' C3' 114.1(2) . . ?
C3' C1' C2 115.4(2) . . ?
O2 C2' C1' 105.9(2) . . ?
O2 C2' H2'A 110.5 . . ?
O2 C2' H2'B 110.5 . . ?
C1' C2' H2'A 110.5 . . ?
C1' C2' H2'B 110.5 . . ?
H2'A C2' H2'B 108.7 . . ?
C1' C3' H3'A 109.5 . . ?
C1' C3' H3'B 109.5 . . ?
C1' C3' H3'C 109.5 . . ?
H3'A C3' H3'B 109.5 . . ?
H3'A C3' H3'C 109.5 . . ?
H3'B C3' H3'C 109.5 . . ?
C4 C3A C3 136.0(2) . . ?
C4 C3A C9A 116.3(2) . . ?
C9A C3A C3 107.5(2) . . ?
C5 C4A C4 122.5(2) . . ?
C5 C4A C8A 119.2(2) . . ?
C8A C4A C4 118.3(2) . . ?
N9 C8A C8 118.7(2) . . ?
N9 C8A C4A 122.7(2) . . ?
C8 C8A C4A 118.6(2) . . ?
O1 C9A C3A 112.1(2) . . ?
N9 C9A O1 118.79(19) . . ?
N9 C9A C3A 129.1(2) . . ?
H1SA O1S H1SB 97(3) . . ?

loop_
_geom_bond_atom_site_label_1
_geom_bond_atom_site_label_2
_geom_bond_distance
_geom_bond_site_symmetry_2
_geom_bond_publ_flag
O1 C2 1.453(3) . ?
O1 C9A 1.360(3) . ?
O2 C3 1.440(3) . ?
O2 C2' 1.438(3) . ?
O3 C4 1.351(3) . ?
O3 C10 1.434(3) . ?
O4 H4 0.8400 . ?
O4 C1' 1.430(3) . ?
N9 C8A 1.386(3) . ?
N9 C9A 1.293(3) . ?
C2 H2 1.0000 . ?
C2 C3 1.538(3) . ?
C2 C1' 1.528(4) . ?
C3 H3 1.0000 . ?
C3 C3A 1.500(3) . ?
C4 C3A 1.369(3) . ?
C4 C4A 1.434(3) . ?
C5 H5 0.9500 . ?
C5 C6 1.364(3) . ?
C5 C4A 1.413(3) . ?
C6 H6 0.9500 . ?
C6 C7 1.404(4) . ?
C7 H7 0.9500 . ?
C7 C8 1.357(4) . ?
C8 H8 0.9500 . ?
C8 C8A 1.409(3) . ?
C10 H10A 0.9800 . ?
C10 H10B 0.9800 . ?
C10 H10C 0.9800 . ?
C1' C2' 1.513(4) . ?
C1' C3' 1.518(3) . ?
C2' H2'A 0.9900 . ?
C2' H2'B 0.9900 . ?
C3' H3'A 0.9800 . ?
C3' H3'B 0.9800 . ?
C3' H3'C 0.9800 . ?
C3A C9A 1.422(3) . ?
C4A C8A 1.422(3) . ?
O1S H1SA 0.84(4) . ?
O1S H1SB 0.90(4) . ?
